data_4003434
loop_
_publ_author_name
'Morad, Viktoriia'
'Cherniukh, Ihor'
'P\"ottschacher, Lena'
'Shynkarenko, Yevhen'
'Yakunin, Sergii'
'Kovalenko, Maksym V.'

_publ_section_title
;
 Manganese(II) in Tetrahedral Halide Environment: Factors Governing Bright
 Green Luminescence
;
_journal_name_full 'Chemistry of Materials'
_journal_paper_doi 10.1021/acs.chemmater.9b03782
_journal_year 2019
_chemical_formula_moiety 'I4 Mn, 2(C10 H16 N)'
_chemical_formula_sum 'C20 H32 I4 Mn N2'
_chemical_formula_weight 863.01
_chemical_name_systematic 'N-benzyl-N,N,N-trimethylammonium tetraiodomanganate(II)'
_space_group_crystal_system monoclinic
_space_group_IT_number 4
_space_group_name_Hall 'P 2yb'
_space_group_name_H-M_alt 'P 1 21 1'
_atom_sites_solution_hydrogens geom
_atom_sites_solution_primary dual
_audit_creation_date 2019-06-11
_audit_creation_method
;
Olex2 1.2
(compiled 2018.05.29 svn.r3508 for OlexSys, GUI svn.r5506)
;
_cell_angle_alpha 90
_cell_angle_beta 94.833(2)
_cell_angle_gamma 90
_cell_formula_units_Z 2
_cell_length_a 9.7389(2)
_cell_length_b 9.3411(2)
_cell_length_c 15.7868(3)
_cell_measurement_reflns_used 5800
_cell_measurement_temperature 110.00(10)
_cell_measurement_theta_max 30.6300
_cell_measurement_theta_min 2.5440
_cell_volume 1431.05(5)
_computing_cell_refinement 'CrysAlisPro 1.171.39.28c (Rigaku OD, 2015)'
_computing_data_collection 'CrysAlisPro 1.171.39.28c (Rigaku OD, 2015)'
_computing_data_reduction 'CrysAlisPro 1.171.39.28c (Rigaku OD, 2015)'
_computing_molecular_graphics 'Olex2 (Dolomanov et al., 2009)'
_computing_publication_material 'Olex2 (Dolomanov et al., 2009)'
_computing_structure_refinement 'ShelXL (Sheldrick, 2015)'
_computing_structure_solution 'ShelXT (Sheldrick, 2015)'
_diffrn_ambient_environment N~2~
_diffrn_ambient_temperature 110.00(10)
_diffrn_detector 'CCD plate'
_diffrn_detector_area_resol_mean 16.0839
_diffrn_detector_type Sapphire3
_diffrn_measured_fraction_theta_full 1.000
_diffrn_measured_fraction_theta_max 0.889
_diffrn_measurement_details
;
List of Runs (angles in degrees, time in seconds):

  # Type    Start    End  Width  t~exp~   \w     \q     \k     \f   Frames
--------------------------------------------------------------------------
  1  \w     -8.00  90.25   0.75   25.00    --   21.18  77.00  90.00  131
  2  \w     -8.00  90.25   0.75   25.00    --   21.18  77.00-150.00  131
  3  \w     -7.00  77.00   0.75   25.00    --   21.18  77.00 -90.00  112
  4  \w      7.00  84.25   0.75   25.00    --   21.18  77.00   0.00  103
;
_diffrn_measurement_device 'four-circle diffractometer'
_diffrn_measurement_device_type 'Xcalibur, Sapphire3'
_diffrn_measurement_method '\w scans'
_diffrn_orient_matrix_type 'CrysAlisPro convention (1999,Acta A55,543-557)'
_diffrn_orient_matrix_UB_11 -0.0713748000
_diffrn_orient_matrix_UB_12 0.0162953000
_diffrn_orient_matrix_UB_13 -0.0052770000
_diffrn_orient_matrix_UB_21 -0.0022471000
_diffrn_orient_matrix_UB_22 -0.0222391000
_diffrn_orient_matrix_UB_23 -0.0430392000
_diffrn_orient_matrix_UB_31 -0.0157435000
_diffrn_orient_matrix_UB_32 -0.0707377000
_diffrn_orient_matrix_UB_33 0.0123251000
_diffrn_radiation_monochromator graphite
_diffrn_radiation_probe x-ray
_diffrn_radiation_type MoK\a
_diffrn_radiation_wavelength 0.71073
_diffrn_reflns_av_R_equivalents 0.0262
_diffrn_reflns_av_unetI/netI 0.0298
_diffrn_reflns_Laue_measured_fraction_full 1.000
_diffrn_reflns_Laue_measured_fraction_max 0.889
_diffrn_reflns_limit_h_max 13
_diffrn_reflns_limit_h_min -12
_diffrn_reflns_limit_k_max 13
_diffrn_reflns_limit_k_min -5
_diffrn_reflns_limit_l_max 22
_diffrn_reflns_limit_l_min -22
_diffrn_reflns_number 12222
_diffrn_reflns_point_group_measured_fraction_full 0.728
_diffrn_reflns_point_group_measured_fraction_max 0.601
_diffrn_reflns_theta_full 25.242
_diffrn_reflns_theta_max 30.792
_diffrn_reflns_theta_min 2.099
_diffrn_source 'fine-focus sealed X-ray tube'
_diffrn_source_type 'Enhance (Mo) X-ray Source'
_exptl_absorpt_coefficient_mu 4.784
_exptl_absorpt_correction_T_max 0.88652
_exptl_absorpt_correction_T_min 0.88652
_exptl_absorpt_correction_type sphere
_exptl_absorpt_process_details
;
CrysAlisPro 1.171.39.28c (Rigaku Oxford Diffraction, 2015)
Spherical absorption correction
 using equivalent radius and absorption coefficient.
Empirical absorption correction using spherical harmonics,
 implemented in SCALE3 ABSPACK scaling algorithm.
;
_exptl_crystal_colour 'clear light green'
_exptl_crystal_colour_lustre clear
_exptl_crystal_colour_modifier light
_exptl_crystal_colour_primary green
_exptl_crystal_density_diffrn 2.003
_exptl_crystal_description needle
_exptl_crystal_F_000 806
_exptl_crystal_recrystallization_method 'Crystallization from hydroiodic acid'
_exptl_crystal_size_max 0.8
_exptl_crystal_size_mid 0.1
_exptl_crystal_size_min 0.05
_refine_diff_density_max 0.687
_refine_diff_density_min -0.734
_refine_diff_density_rms 0.096
_refine_ls_abs_structure_details
;
 Classical Flack method preferred over Parsons because s.u. lower.
;
_refine_ls_abs_structure_Flack 0.12(3)
_refine_ls_extinction_coef 0.00056(13)
_refine_ls_extinction_expression Fc^*^=kFc[1+0.001xFc^2^\l^3^/sin(2\q)]^-1/4^
_refine_ls_extinction_method 'SHELXL-2018/3 (Sheldrick 2018)'
_refine_ls_goodness_of_fit_ref 1.061
_refine_ls_hydrogen_treatment constr
_refine_ls_matrix_type full
_refine_ls_number_parameters 251
_refine_ls_number_reflns 5391
_refine_ls_number_restraints 1
_refine_ls_restrained_S_all 1.061
_refine_ls_R_factor_all 0.0253
_refine_ls_R_factor_gt 0.0239
_refine_ls_shift/su_max 0.002
_refine_ls_shift/su_mean 0.000
_refine_ls_structure_factor_coef Fsqd
_refine_ls_weighting_details 'w=1/[\s^2^(Fo^2^)+(0.0235P)^2^+0.4350P] where P=(Fo^2^+2Fc^2^)/3'
_refine_ls_weighting_scheme calc
_refine_ls_wR_factor_gt 0.0521
_refine_ls_wR_factor_ref 0.0528
_reflns_Friedel_coverage 0.282
_reflns_Friedel_fraction_full 0.418
_reflns_Friedel_fraction_max 0.280
_reflns_number_gt 5227
_reflns_number_total 5391
_reflns_threshold_expression 'I > 2\s(I)'
_cod_data_source_file cm9b03782_si_003.cif
_cod_data_source_block ica023
_cod_database_code 4003434
_shelx_shelxl_version_number 2018/3
_chemical_oxdiff_formula 'C18 H28 N2 Mn I4'
_chemical_oxdiff_usercomment ice
_shelx_space_group_comment
;
The symmetry employed for this shelxl refinement is uniquely defined
by the following loop, which should always be used as a source of
symmetry information in preference to the above space-group names.
They are only intended as comments.
;
_shelx_estimated_absorpt_t_max 0.796
_shelx_estimated_absorpt_t_min 0.114
_reflns_odcompleteness_completeness 99.95
_reflns_odcompleteness_iscentric 1
_reflns_odcompleteness_theta 28.22
_olex2_refinement_description
;
1. Fixed Uiso
 At 1.2 times of:
  All C(H) groups, All C(H,H) groups
 At 1.5 times of:
  All C(H,H,H) groups
2.a Secondary CH2 refined with riding coordinates:
 C00G(H00U,H00V), C00R(H00O,H00P)
2.b Aromatic/amide H refined with riding coordinates:
 C009(H009), C00B(H00D), C00E(H00T), C00H(H00W), C00I(H00I), C00J(H00J),
 C00L(H00M), C00M(H00N), C00N(H00X), C00O(H00Y)
2.c Idealised Me refined as rotating group:
 C008(H00A,H00B,H00C), C00A(H00Q,H00R,H00S), C00F(H00E,H00F,H00G), C00K(H00H,
 H00K,H00L), C00P(H00Z,H,HA), C00Q(H00,HB,HC)
;
_olex2_submission_special_instructions 'No special instructions were received'
_oxdiff_exptl_absorpt_empirical_details
;
Empirical correction (ABSPACK) includes:
- Absorption correction using spherical harmonics
- Frame scaling
;
_oxdiff_exptl_absorpt_empirical_full_max 2.079
_oxdiff_exptl_absorpt_empirical_full_min 0.686

loop_
_space_group_symop_operation_xyz
'x, y, z'
'-x, y+1/2, -z'

loop_
_atom_site_label
_atom_site_type_symbol
_atom_site_fract_x
_atom_site_fract_y
_atom_site_fract_z
_atom_site_U_iso_or_equiv
_atom_site_adp_type
_atom_site_occupancy
_atom_site_site_symmetry_order
_atom_site_calc_flag
_atom_site_refinement_flags_posn
I001 I 0.63415(3) 0.45029(3) 0.69004(2) 0.02544(8) Uani 1 1 d .
I002 I 0.62074(3) 0.92134(3) 0.64219(2) 0.02915(8) Uani 1 1 d .
I003 I 0.89235(3) 0.73452(3) 0.85011(2) 0.03337(9) Uani 1 1 d .
I004 I 0.43832(5) 0.74814(5) 0.86592(3) 0.05018(12) Uani 1 1 d .
Mn05 Mn 0.64235(7) 0.71334(8) 0.76249(4) 0.02033(14) Uani 1 1 d .
N006 N -0.2194(4) 0.1841(4) 0.9061(2) 0.0187(7) Uani 1 1 d .
N007 N 0.2103(5) 0.1770(5) 0.5801(3) 0.0294(10) Uani 1 1 d .
C008 C -0.2177(5) 0.3380(5) 0.9326(3) 0.0256(10) Uani 1 1 d .
H00A H -0.278839 0.351267 0.976587 0.038 Uiso 1 1 calc GR
H00B H -0.247246 0.396864 0.884656 0.038 Uiso 1 1 calc GR
H00C H -0.125851 0.364626 0.953644 0.038 Uiso 1 1 calc GR
C009 C -0.0075(5) 0.2264(6) 0.4025(3) 0.0303(11) Uani 1 1 d .
H009 H 0.075057 0.242106 0.378435 0.036 Uiso 1 1 calc R
C00A C 0.3339(6) 0.2511(7) 0.6242(4) 0.0427(14) Uani 1 1 d .
H00Q H 0.378668 0.307250 0.583651 0.064 Uiso 1 1 calc GR
H00R H 0.397041 0.180842 0.648942 0.064 Uiso 1 1 calc GR
H00S H 0.304641 0.312458 0.668013 0.064 Uiso 1 1 calc GR
C00B C 0.0451(5) 0.3499(5) 0.8184(3) 0.0218(9) Uani 1 1 d .
H00D H -0.022976 0.411218 0.794783 0.026 Uiso 1 1 calc R
C00C C -0.0122(5) 0.2413(6) 0.4896(3) 0.0264(10) Uani 1 1 d .
C00D C 0.0106(4) 0.2115(5) 0.8414(3) 0.0189(8) Uani 1 1 d .
C00E C -0.2474(6) 0.1654(6) 0.3870(4) 0.0420(15) Uani 1 1 d .
H00T H -0.326187 0.140234 0.352844 0.050 Uiso 1 1 calc R
C00F C -0.1638(5) 0.0938(6) 0.9789(3) 0.0272(11) Uani 1 1 d .
H00E H -0.071354 0.123120 0.996572 0.041 Uiso 1 1 calc GR
H00F H -0.163818 -0.004778 0.961710 0.041 Uiso 1 1 calc GR
H00G H -0.220549 0.104905 1.025342 0.041 Uiso 1 1 calc GR
C00G C 0.1118(5) 0.2924(5) 0.5436(3) 0.0279(10) Uani 1 1 d .
H00U H 0.080587 0.347244 0.590469 0.033 Uiso 1 1 calc R
H00V H 0.162920 0.357071 0.509838 0.033 Uiso 1 1 calc R
C00H C -0.1245(6) 0.1882(7) 0.3505(3) 0.0379(13) Uani 1 1 d .
H00W H -0.120206 0.178158 0.292181 0.045 Uiso 1 1 calc R
C00I C 0.1147(5) 0.1190(6) 0.8730(3) 0.0279(10) Uani 1 1 d .
H00I H 0.093008 0.025364 0.886684 0.033 Uiso 1 1 calc R
C00J C 0.2501(5) 0.1650(6) 0.8842(4) 0.0356(13) Uani 1 1 d .
H00J H 0.319244 0.102642 0.905281 0.043 Uiso 1 1 calc R
C00K C -0.3643(5) 0.1395(6) 0.8813(3) 0.0284(10) Uani 1 1 d .
H00H H -0.419014 0.153345 0.928446 0.043 Uiso 1 1 calc GR
H00K H -0.366084 0.040260 0.865432 0.043 Uiso 1 1 calc GR
H00L H -0.401208 0.196237 0.833993 0.043 Uiso 1 1 calc GR
C00L C 0.1804(5) 0.3970(6) 0.8303(3) 0.0266(10) Uani 1 1 d .
H00M H 0.202766 0.490236 0.815954 0.032 Uiso 1 1 calc R
C00M C 0.2818(6) 0.3047(6) 0.8637(4) 0.0358(13) Uani 1 1 d .
H00N H 0.372273 0.336699 0.872494 0.043 Uiso 1 1 calc R
C00N C -0.2534(6) 0.1796(7) 0.4722(5) 0.0457(16) Uani 1 1 d .
H00X H -0.336365 0.163621 0.495864 0.055 Uiso 1 1 calc R
C00O C -0.1372(5) 0.2178(6) 0.5247(3) 0.0343(12) Uani 1 1 d .
H00Y H -0.142783 0.227679 0.582889 0.041 Uiso 1 1 calc R
C00P C 0.1431(7) 0.0832(7) 0.6418(3) 0.0408(14) Uani 1 1 d .
H00Z H 0.208250 0.013454 0.664924 0.061 Uiso 1 1 calc GR
H H 0.065413 0.035397 0.612968 0.061 Uiso 1 1 calc GR
HA H 0.112768 0.140907 0.686957 0.061 Uiso 1 1 calc GR
C00Q C 0.2601(6) 0.0869(6) 0.5098(3) 0.0328(12) Uani 1 1 d .
H00 H 0.306048 0.146769 0.471636 0.049 Uiso 1 1 calc GR
HB H 0.182988 0.040682 0.479326 0.049 Uiso 1 1 calc GR
HC H 0.323195 0.015746 0.533680 0.049 Uiso 1 1 calc GR
C00R C -0.1374(5) 0.1607(5) 0.8283(3) 0.0187(9) Uani 1 1 d .
H00O H -0.137920 0.059464 0.814567 0.022 Uiso 1 1 calc R
H00P H -0.183009 0.211055 0.780063 0.022 Uiso 1 1 calc R

loop_
_atom_site_aniso_label
_atom_site_aniso_U_11
_atom_site_aniso_U_22
_atom_site_aniso_U_33
_atom_site_aniso_U_23
_atom_site_aniso_U_13
_atom_site_aniso_U_12
I001 0.03427(17) 0.01786(14) 0.02310(13) -0.00068(11) -0.00411(11) -0.00126(13)
I002 0.03711(18) 0.02419(17) 0.02598(14) 0.00708(12) 0.00168(12) 0.00812(13)
I003 0.03610(18) 0.01915(16) 0.04129(18) -0.00344(13) -0.01771(14) 0.00303(14)
I004 0.0566(3) 0.0456(2) 0.0540(2) -0.0168(2) 0.03800(19) -0.0210(2)
Mn05 0.0230(3) 0.0186(3) 0.0194(3) 0.0005(3) 0.0023(2) -0.0013(3)
N006 0.0169(18) 0.0200(18) 0.0194(16) -0.0009(13) 0.0019(14) -0.0010(14)
N007 0.038(2) 0.023(2) 0.0268(19) -0.0073(16) -0.0027(18) 0.0029(18)
C008 0.031(3) 0.022(2) 0.026(2) -0.0043(18) 0.0106(19) -0.002(2)
C009 0.023(2) 0.036(3) 0.032(2) -0.002(2) 0.0028(18) -0.004(2)
C00A 0.041(3) 0.037(3) 0.047(3) -0.017(3) -0.015(3) 0.002(3)
C00B 0.020(2) 0.020(2) 0.026(2) 0.0000(18) 0.0058(17) 0.0047(18)
C00C 0.031(2) 0.019(2) 0.030(2) -0.0025(19) 0.0043(18) -0.001(2)
C00D 0.019(2) 0.020(2) 0.0186(18) -0.0013(17) 0.0038(16) 0.0009(17)
C00E 0.028(3) 0.029(3) 0.066(4) 0.009(3) -0.011(3) -0.003(2)
C00F 0.033(3) 0.029(3) 0.020(2) 0.0065(19) 0.0021(19) 0.006(2)
C00G 0.033(3) 0.018(2) 0.032(2) -0.0048(19) -0.001(2) 0.004(2)
C00H 0.036(3) 0.040(3) 0.035(3) 0.001(2) -0.006(2) -0.004(2)
C00I 0.025(3) 0.020(2) 0.038(3) 0.005(2) 0.005(2) 0.002(2)
C00J 0.020(3) 0.034(3) 0.053(3) 0.007(3) 0.000(2) 0.005(2)
C00K 0.020(2) 0.034(3) 0.032(2) -0.004(2) 0.0007(19) -0.008(2)
C00L 0.026(2) 0.022(2) 0.034(2) -0.0024(19) 0.010(2) -0.0034(19)
C00M 0.023(3) 0.035(3) 0.050(3) 0.000(3) 0.008(2) -0.003(2)
C00N 0.025(3) 0.042(4) 0.072(4) 0.022(3) 0.012(3) 0.000(3)
C00O 0.032(3) 0.030(3) 0.042(3) 0.007(2) 0.012(2) 0.006(2)
C00P 0.057(4) 0.038(3) 0.028(3) 0.008(2) 0.006(3) 0.006(3)
C00Q 0.038(3) 0.029(3) 0.031(2) -0.013(2) 0.001(2) 0.006(2)
C00R 0.023(2) 0.017(2) 0.0160(18) -0.0017(17) 0.0007(16) 0.0021(17)

loop_
_atom_type_symbol
_atom_type_description
_atom_type_scat_dispersion_real
_atom_type_scat_dispersion_imag
_atom_type_scat_source
C C 0.0033 0.0016 'International Tables Vol C Tables 4.2.6.8 and 6.1.1.4'
H H 0.0000 0.0000 'International Tables Vol C Tables 4.2.6.8 and 6.1.1.4'
I I -0.4742 1.8119 'International Tables Vol C Tables 4.2.6.8 and 6.1.1.4'
Mn Mn 0.3368 0.7283 'International Tables Vol C Tables 4.2.6.8 and 6.1.1.4'
N N 0.0061 0.0033 'International Tables Vol C Tables 4.2.6.8 and 6.1.1.4'

loop_
_geom_angle_atom_site_label_1
_geom_angle_atom_site_label_2
_geom_angle_atom_site_label_3
_geom_angle
I001 Mn05 I002 110.87(2)
I003 Mn05 I001 106.00(3)
I003 Mn05 I002 108.61(3)
I004 Mn05 I001 111.60(3)
I004 Mn05 I002 108.67(3)
I004 Mn05 I003 111.05(3)
C008 N006 C00R 111.5(3)
C00F N006 C008 109.4(4)
C00F N006 C00K 108.6(4)
C00F N006 C00R 110.9(4)
C00K N006 C008 109.2(4)
C00K N006 C00R 107.2(3)
C00A N007 C00G 107.6(4)
C00P N007 C00A 110.1(4)
C00P N007 C00G 111.3(4)
C00P N007 C00Q 109.7(4)
C00Q N007 C00A 107.6(4)
C00Q N007 C00G 110.4(4)
C00C C009 C00H 121.1(5)
C00L C00B C00D 120.5(4)
C009 C00C C00G 120.3(4)
C009 C00C C00O 118.6(5)
C00O C00C C00G 120.9(5)
C00B C00D C00R 120.2(4)
C00I C00D C00B 119.0(4)
C00I C00D C00R 120.7(4)
C00N C00E C00H 120.4(5)
C00C C00G N007 116.2(4)
C00E C00H C009 119.0(5)
C00J C00I C00D 120.7(5)
C00I C00J C00M 119.4(5)
C00M C00L C00B 119.6(5)
C00L C00M C00J 120.8(5)
C00E C00N C00O 120.9(5)
C00N C00O C00C 119.8(5)
C00D C00R N006 113.5(3)

loop_
_geom_bond_atom_site_label_1
_geom_bond_atom_site_label_2
_geom_bond_distance
I001 Mn05 2.7087(7)
I002 Mn05 2.7127(7)
I003 Mn05 2.7042(7)
I004 Mn05 2.6957(8)
N006 C008 1.497(6)
N006 C00F 1.491(6)
N006 C00K 1.492(6)
N006 C00R 1.536(6)
N007 C00A 1.507(7)
N007 C00G 1.523(6)
N007 C00P 1.500(7)
N007 C00Q 1.505(6)
C009 C00C 1.387(6)
C009 C00H 1.393(7)
C00B C00D 1.392(7)
C00B C00L 1.387(7)
C00C C00G 1.496(7)
C00C C00O 1.397(7)
C00D C00I 1.392(6)
C00D C00R 1.515(6)
C00E C00H 1.388(8)
C00E C00N 1.358(9)
C00I C00J 1.384(7)
C00J C00M 1.386(8)
C00L C00M 1.381(8)
C00N C00O 1.391(8)
